data_7054422
loop_
_publ_author_name
'Ehsan, Muhammad Ali'
'Ming, Huang Nay'
'McKee, Vickie'
'Peiris, Thalge Anton Nirmal'
'Wijayantha-Kahagala-Gamage, Upul'
'Arifin, Zainudin'
'Mazhar, Muhammad'

_publ_section_title
;
 Vysotskite structured photoactive palladium sulphide thin films from
 dithiocarbamate derivatives
;
_journal_issue 9
_journal_name_full 'New Journal of Chemistry'
_journal_page_first 4083
_journal_paper_doi 10.1039/C4NJ00564C
_journal_volume 38
_journal_year 2014
_chemical_formula_sum 'C16 H28 N2 Pd S4'
_chemical_formula_weight 483.04
_chemical_name_systematic
; 
 ? 
;
_space_group_crystal_system monoclinic
_space_group_IT_number 14
_space_group_name_Hall '-P 2yn'
_space_group_name_H-M_alt 'P 1 21/n 1'
_symmetry_space_group_name_Hall '-P 2yn'
_symmetry_space_group_name_H-M 'P 1 21/n 1'
_atom_sites_solution_hydrogens geom
_audit_creation_method SHELXL-2012
_cell_angle_alpha 90
_cell_angle_beta 114.6960(10)
_cell_angle_gamma 90
_cell_formula_units_Z 2
_cell_length_a 9.9199(7)
_cell_length_b 11.0292(7)
_cell_length_c 10.1444(7)
_cell_measurement_reflns_used 3958
_cell_measurement_temperature 150(2)
_cell_measurement_theta_max 31.51
_cell_measurement_theta_min 2.88
_cell_volume 1008.37(12)
_computing_cell_refinement 'Bruker SAINT'
_computing_data_collection 'Bruker APEX 2'
_computing_data_reduction 'Bruker SAINT'
_computing_molecular_graphics 'Bruker SHELXTL'
_computing_publication_material 'Bruker SHELXTL'
_computing_structure_refinement 'SHELXL-2012 (Sheldrick, 2012)'
_computing_structure_solution 'SHELXS-97 (Sheldrick, 2008)'
_diffrn_ambient_temperature 150(2)
_diffrn_measured_fraction_theta_full 0.999
_diffrn_measured_fraction_theta_max 0.937
_diffrn_measurement_device_type 'Bruker APEX 2 CCD diffractometer'
_diffrn_measurement_method '\w rotation with narrow frames'
_diffrn_radiation_type MoK\a
_diffrn_radiation_wavelength 0.71073
_diffrn_reflns_av_R_equivalents 0.0298
_diffrn_reflns_av_unetI/netI 0.0293
_diffrn_reflns_Laue_measured_fraction_full 0.999
_diffrn_reflns_Laue_measured_fraction_max 0.937
_diffrn_reflns_limit_h_max 14
_diffrn_reflns_limit_h_min -14
_diffrn_reflns_limit_k_max 15
_diffrn_reflns_limit_k_min -16
_diffrn_reflns_limit_l_max 14
_diffrn_reflns_limit_l_min -14
_diffrn_reflns_number 11825
_diffrn_reflns_point_group_measured_fraction_full 0.999
_diffrn_reflns_point_group_measured_fraction_max 0.937
_diffrn_reflns_theta_full 25.242
_diffrn_reflns_theta_max 31.804
_diffrn_reflns_theta_min 2.412
_diffrn_source 'fine-focus sealed tube'
_exptl_absorpt_coefficient_mu 1.335
_exptl_absorpt_correction_T_max 0.7463
_exptl_absorpt_correction_T_min 0.6719
_exptl_absorpt_correction_type multi-scan
_exptl_absorpt_process_details 'SADABS v2009/1, Sheldrick, G.M., (2009)'
_exptl_crystal_colour yellow
_exptl_crystal_density_diffrn 1.591
_exptl_crystal_description block
_exptl_crystal_F_000 496
_exptl_crystal_size_max 0.280
_exptl_crystal_size_mid 0.220
_exptl_crystal_size_min 0.200
_refine_diff_density_max 0.375
_refine_diff_density_min -0.864
_refine_diff_density_rms 0.098
_refine_ls_extinction_method none
_refine_ls_goodness_of_fit_ref 1.063
_refine_ls_hydrogen_treatment constr
_refine_ls_matrix_type full
_refine_ls_number_parameters 107
_refine_ls_number_reflns 3217
_refine_ls_number_restraints 0
_refine_ls_restrained_S_all 1.063
_refine_ls_R_factor_all 0.0327
_refine_ls_R_factor_gt 0.0262
_refine_ls_shift/su_max 0.001
_refine_ls_shift/su_mean 0.000
_refine_ls_structure_factor_coef Fsqd
_refine_ls_weighting_details
; 
 w=1/[\s^2^(Fo^2^)+(0.0335P)^2^+0.0751P] 
 where P=(Fo^2^+2Fc^2^)/3 
;
_refine_ls_weighting_scheme calc
_refine_ls_wR_factor_gt 0.0623
_refine_ls_wR_factor_ref 0.0651
_reflns_Friedel_coverage 0.000
_reflns_number_gt 2767
_reflns_number_total 3217
_reflns_threshold_expression 'I > 2\s(I)'
_cod_duplicate_entry 7054232
_cod_data_source_file c4nj00564c2.cif
_cod_data_source_block complex_4(p3r)
_cod_database_code 7054422
_shelx_space_group_comment
; 
The symmetry employed for this shelxl refinement is uniquely defined 
by the following loop, which should always be used as a source of 
symmetry information in preference to the above space-group names. 
They are only intended as comments. 
;
_shelx_estimated_absorpt_t_min 0.706
_shelx_estimated_absorpt_t_max 0.776
_shelxl_version_number 2012-9

loop_
_space_group_symop_operation_xyz
'x, y, z'
'-x+1/2, y+1/2, -z+1/2'
'-x, -y, -z'
'x-1/2, -y-1/2, z-1/2'

loop_
_atom_site_label
_atom_site_type_symbol
_atom_site_fract_x
_atom_site_fract_y
_atom_site_fract_z
_atom_site_U_iso_or_equiv
_atom_site_adp_type
_atom_site_occupancy
_atom_site_site_symmetry_order
_atom_site_calc_flag
_atom_site_refinement_flags_posn
_atom_site_refinement_flags_adp
_atom_site_refinement_flags_occupancy
Pd1 Pd 1.0000 0.0000 1.0000 0.01690(6) Uani 1 2 d S . P
S1 S 0.87449(4) 0.06787(4) 0.76174(5) 0.02241(10) Uani 1 1 d . . .
S2 S 0.75458(5) 0.02191(4) 0.96658(5) 0.02183(9) Uani 1 1 d . . .
C1 C 0.71887(17) 0.07598(14) 0.79591(17) 0.0175(3) Uani 1 1 d . . .
N1 N 0.58869(14) 0.11999(13) 0.70459(14) 0.0184(3) Uani 1 1 d . . .
C2 C 0.57087(19) 0.17457(17) 0.56660(18) 0.0250(4) Uani 1 1 d . . .
H2A H 0.5154 0.1190 0.4869 0.038 Uiso 1 1 calc R U .
H2B H 0.6688 0.1900 0.5681 0.038 Uiso 1 1 calc R U .
H2C H 0.5166 0.2512 0.5525 0.038 Uiso 1 1 calc R U .
C3 C 0.46457(16) 0.13096(14) 0.74922(17) 0.0175(3) Uani 1 1 d . . .
H3 H 0.4815 0.0699 0.8274 0.021 Uiso 1 1 calc R U .
C5 C 0.34195(18) 0.26488(17) 0.86660(19) 0.0240(3) Uani 1 1 d . . .
H5A H 0.3402 0.3478 0.9031 0.029 Uiso 1 1 calc R U .
H5B H 0.3632 0.2076 0.9480 0.029 Uiso 1 1 calc R U .
C4 C 0.46427(17) 0.25616(15) 0.81312(18) 0.0205(3) Uani 1 1 d . . .
H4A H 0.5617 0.2713 0.8949 0.025 Uiso 1 1 calc R U .
H4B H 0.4485 0.3189 0.7383 0.025 Uiso 1 1 calc R U .
C6 C 0.19049(19) 0.23553(16) 0.7451(2) 0.0247(4) Uani 1 1 d . . .
H6A H 0.1639 0.2984 0.6687 0.030 Uiso 1 1 calc R U .
H6B H 0.1143 0.2362 0.7842 0.030 Uiso 1 1 calc R U .
C7 C 0.19253(17) 0.11114(16) 0.67910(18) 0.0227(3) Uani 1 1 d . . .
H7A H 0.2085 0.0476 0.7531 0.027 Uiso 1 1 calc R U .
H7B H 0.0951 0.0961 0.5973 0.027 Uiso 1 1 calc R U .
C8 C 0.31471(17) 0.10276(16) 0.62472(17) 0.0211(3) Uani 1 1 d . . .
H8A H 0.3164 0.0202 0.5871 0.025 Uiso 1 1 calc R U .
H8B H 0.2946 0.1612 0.5447 0.025 Uiso 1 1 calc R U .

loop_
_atom_site_aniso_label
_atom_site_aniso_U_11
_atom_site_aniso_U_22
_atom_site_aniso_U_33
_atom_site_aniso_U_23
_atom_site_aniso_U_13
_atom_site_aniso_U_12
Pd1 0.01242(9) 0.01926(10) 0.01711(9) 0.00101(6) 0.00427(7) 0.00314(6)
S1 0.01504(19) 0.0324(2) 0.02016(19) 0.00442(16) 0.00771(15) 0.00491(16)
S2 0.01503(19) 0.0315(2) 0.01824(19) 0.00704(16) 0.00627(16) 0.00546(15)
C1 0.0150(7) 0.0178(7) 0.0182(7) 0.0002(6) 0.0055(6) 0.0007(6)
N1 0.0148(6) 0.0232(7) 0.0180(6) 0.0032(5) 0.0076(5) 0.0027(5)
C2 0.0228(8) 0.0324(9) 0.0211(8) 0.0108(7) 0.0103(7) 0.0081(7)
C3 0.0137(7) 0.0205(8) 0.0175(7) 0.0026(6) 0.0056(6) 0.0025(6)
C5 0.0220(8) 0.0257(9) 0.0254(8) -0.0036(7) 0.0110(7) -0.0009(7)
C4 0.0158(7) 0.0231(8) 0.0217(8) -0.0031(6) 0.0071(6) -0.0019(6)
C6 0.0168(8) 0.0287(9) 0.0303(9) 0.0021(7) 0.0115(7) 0.0028(6)
C7 0.0140(7) 0.0299(9) 0.0225(8) 0.0018(7) 0.0058(6) -0.0018(6)
C8 0.0155(7) 0.0258(8) 0.0198(7) -0.0023(6) 0.0052(6) -0.0019(6)

loop_
_atom_type_symbol
_atom_type_description
_atom_type_scat_dispersion_real
_atom_type_scat_dispersion_imag
_atom_type_scat_source
C C 0.0033 0.0016 'International Tables Vol C Tables 4.2.6.8 and 6.1.1.4'
H H 0.0000 0.0000 'International Tables Vol C Tables 4.2.6.8 and 6.1.1.4'
N N 0.0061 0.0033 'International Tables Vol C Tables 4.2.6.8 and 6.1.1.4'
S S 0.1246 0.1234 'International Tables Vol C Tables 4.2.6.8 and 6.1.1.4'
Pd Pd -0.9988 1.0072 'International Tables Vol C Tables 4.2.6.8 and 6.1.1.4'

loop_
_geom_angle_atom_site_label_1
_geom_angle_atom_site_label_2
_geom_angle_atom_site_label_3
_geom_angle
_geom_angle_site_symmetry_1
_geom_angle_site_symmetry_3
S2 Pd1 S2 180.0 . 3_757
S2 Pd1 S1 75.080(14) . .
S2 Pd1 S1 104.919(14) 3_757 .
S2 Pd1 S1 104.919(14) . 3_757
S2 Pd1 S1 75.081(14) 3_757 3_757
S1 Pd1 S1 180.00(2) . 3_757
S2 Pd1 H2C 84.3 . 4_666
S2 Pd1 H2C 95.7 3_757 4_666
S1 Pd1 H2C 81.1 . 4_666
S1 Pd1 H2C 98.9 3_757 4_666
C1 S1 Pd1 86.75(5) . .
C1 S2 Pd1 86.88(5) . .
N1 C1 S1 124.87(12) . .
N1 C1 S2 124.04(12) . .
S1 C1 S2 111.08(9) . .
C1 N1 C2 120.73(13) . .
C1 N1 C3 120.42(13) . .
C2 N1 C3 118.28(12) . .
N1 C3 C4 110.65(13) . .
N1 C3 C8 112.10(13) . .
C4 C3 C8 111.20(13) . .
C4 C5 C6 111.10(14) . .
C5 C4 C3 110.57(13) . .
C5 C6 C7 110.77(14) . .
C8 C7 C6 111.66(14) . .
C3 C8 C7 109.48(13) . .

loop_
_geom_bond_atom_site_label_1
_geom_bond_atom_site_label_2
_geom_bond_distance
_geom_bond_site_symmetry_2
Pd1 S2 2.3261(5) .
Pd1 S2 2.3261(5) 3_757
Pd1 S1 2.3319(4) .
Pd1 S1 2.3319(4) 3_757
Pd1 H2C 2.7872 4_666
S1 C1 1.7201(16) .
S2 C1 1.7223(16) .
C1 N1 1.3273(19) .
N1 C2 1.465(2) .
N1 C3 1.4837(19) .
C3 C4 1.526(2) .
C3 C8 1.527(2) .
C5 C4 1.525(2) .
C5 C6 1.528(2) .
C6 C7 1.530(2) .
C7 C8 1.530(2) .
